data_7040420
loop_
_publ_author_name
'Borup, Mette Andersen'
'Blichfeld, Anders Bank'
'Madsen, Solveig R\/ogild'
'Iversen, Bo Brummerstedt'

_publ_section_title
;
 High-pressure single crystal X-ray diffraction study of thermoelectric
 ZnSb and \b-Zn4Sb3.
;
_journal_issue 38
_journal_name_full 'Dalton transactions (Cambridge, England : 2003)'
_journal_page_first 15097
_journal_page_last 15103
_journal_paper_doi 10.1039/c6dt02323a
_journal_volume 45
_journal_year 2016
_chemical_formula_moiety 'Sb30 Zn38.45'
_chemical_formula_sum 'Sb30 Zn38.45'
_chemical_formula_weight 6165.85
_chemical_name_systematic 'Zinc antimonide'
_space_group_crystal_system trigonal
_space_group_IT_number 167
_space_group_name_Hall '-R 3 2"c'
_space_group_name_H-M_alt 'R -3 c'
_symmetry_space_group_name_Hall '-R 3 2"c'
_symmetry_space_group_name_H-M 'R -3 c :H'
_atom_sites_solution_primary direct
_audit_creation_date 2016-05-16
_audit_creation_method
;
Olex2 1.2
(compiled 2016.02.19 svn.r3266 for OlexSys, GUI svn.r5155)
;
_audit_update_record
;
2016-07-11 deposited with the CCDC.
2016-08-22 downloaded from the CCDC.
;
_cell_angle_alpha 90
_cell_angle_beta 90
_cell_angle_gamma 120
_cell_formula_units_Z 1
_cell_length_a 11.5954(13)
_cell_length_b 11.5954(13)
_cell_length_c 11.926(3)
_cell_measurement_pressure 9510000(150000)
_cell_measurement_reflns_used 803
_cell_measurement_temperature 296(2)
_cell_measurement_theta_max 18.07
_cell_measurement_theta_min 4.81
_cell_volume 1388.7(4)
_computing_cell_refinement 'SAINT v8.34A (Bruker, 2013)'
_computing_data_reduction 'SAINT v8.34A (Bruker, 2013)'
_computing_molecular_graphics 'Olex2 (Dolomanov et al., 2009)'
_computing_publication_material 'Olex2 (Dolomanov et al., 2009)'
_computing_structure_refinement 'ShelXL (Sheldrick, 2015)'
_computing_structure_solution 'ShelXT (Sheldrick, 2015)'
_diffrn_ambient_temperature 296.15
_diffrn_measured_fraction_theta_full 0.887
_diffrn_measured_fraction_theta_max 0.887
_diffrn_measurement_device_type 'Bruker APEX-II CCD'
_diffrn_measurement_method '\f and \w scans'
_diffrn_radiation_type AgK\a
_diffrn_radiation_wavelength 0.56086
_diffrn_reflns_av_R_equivalents 0.0867
_diffrn_reflns_av_unetI/netI 0.0331
_diffrn_reflns_Laue_measured_fraction_full 0.887
_diffrn_reflns_Laue_measured_fraction_max 0.887
_diffrn_reflns_limit_h_max 12
_diffrn_reflns_limit_h_min -12
_diffrn_reflns_limit_k_max 11
_diffrn_reflns_limit_k_min -11
_diffrn_reflns_limit_l_max 11
_diffrn_reflns_limit_l_min -11
_diffrn_reflns_number 3083
_diffrn_reflns_point_group_measured_fraction_full 0.887
_diffrn_reflns_point_group_measured_fraction_max 0.887
_diffrn_reflns_theta_full 18.171
_diffrn_reflns_theta_max 18.171
_diffrn_reflns_theta_min 2.772
_exptl_absorpt_coefficient_mu 16.061
_exptl_absorpt_correction_T_max 0.7442
_exptl_absorpt_correction_T_min 0.6231
_exptl_absorpt_correction_type multi-scan
_exptl_absorpt_process_details
;
SADABS-2012/1 (Bruker,2012) was used for absorption correction.
wR2(int) was 0.1269 before and 0.0552 after correction.
The Ratio of minimum to maximum transmission is 0.8149.
The \l/2 correction factor is 0.0015.
;
_exptl_crystal_colour 'metallic grayish gray'
_exptl_crystal_colour_lustre metallic
_exptl_crystal_colour_modifier grayish
_exptl_crystal_colour_primary gray
_exptl_crystal_density_diffrn 7.373
_exptl_crystal_description irregular
_exptl_crystal_F_000 2683
_exptl_crystal_size_max 0.07
_exptl_crystal_size_mid 0.05
_exptl_crystal_size_min 0.01
_refine_diff_density_max 1.049
_refine_diff_density_min -1.019
_refine_diff_density_rms 0.299
_refine_ls_extinction_method none
_refine_ls_goodness_of_fit_ref 1.268
_refine_ls_hydrogen_treatment undef
_refine_ls_matrix_type full
_refine_ls_number_parameters 32
_refine_ls_number_reflns 204
_refine_ls_number_restraints 1
_refine_ls_restrained_S_all 1.265
_refine_ls_R_factor_all 0.0521
_refine_ls_R_factor_gt 0.0415
_refine_ls_shift/su_max 0.000
_refine_ls_shift/su_mean 0.000
_refine_ls_structure_factor_coef Fsqd
_refine_ls_weighting_details 'w=1/[\s^2^(Fo^2^)+(0.0155P)^2^+229.0286P] where P=(Fo^2^+2Fc^2^)/3'
_refine_ls_weighting_scheme calc
_refine_ls_wR_factor_gt 0.0853
_refine_ls_wR_factor_ref 0.0874
_reflns_Friedel_coverage 0.000
_reflns_number_gt 171
_reflns_number_total 204
_reflns_threshold_expression 'I > 2\s(I)'
_cod_data_source_file c6dt02323a2.cif
_cod_data_source_block Zn4Sb3_EM_P15
_cod_depositor_comments
;Adding full bibliography for 7040405--7040434.cif.

 Adding full bibliography for 7040405--7040434.cif.
;
_cod_database_code 7040420
_shelx_space_group_comment
;
The symmetry employed for this shelxl refinement is uniquely defined
by the following loop, which should always be used as a source of
symmetry information in preference to the above space-group names.
They are only intended as comments.
;
_olex2_refinement_description
;
1. Uiso/Uaniso restraints and constraints
Uiso(Zn3) = Uiso(Zn4) = Uiso(Zn2)
2. Others
 1*[Sof(Zn1)]+1*[Sof(Zn3)]+1*[Sof(Zn4)]+1*[Sof(Zn2)]=1.068 with esd of 0.002
;

loop_
_space_group_symop_operation_xyz
'x, y, z'
'-y, x-y, z'
'-x+y, -x, z'
'y, x, -z+1/2'
'x-y, -y, -z+1/2'
'-x, -x+y, -z+1/2'
'x+2/3, y+1/3, z+1/3'
'-y+2/3, x-y+1/3, z+1/3'
'-x+y+2/3, -x+1/3, z+1/3'
'y+2/3, x+1/3, -z+5/6'
'x-y+2/3, -y+1/3, -z+5/6'
'-x+2/3, -x+y+1/3, -z+5/6'
'x+1/3, y+2/3, z+2/3'
'-y+1/3, x-y+2/3, z+2/3'
'-x+y+1/3, -x+2/3, z+2/3'
'y+1/3, x+2/3, -z+7/6'
'x-y+1/3, -y+2/3, -z+7/6'
'-x+1/3, -x+y+2/3, -z+7/6'
'-x, -y, -z'
'y, -x+y, -z'
'x-y, x, -z'
'-y, -x, z-1/2'
'-x+y, y, z-1/2'
'x, x-y, z-1/2'
'-x+2/3, -y+1/3, -z+1/3'
'y+2/3, -x+y+1/3, -z+1/3'
'x-y+2/3, x+1/3, -z+1/3'
'-y+2/3, -x+1/3, z-1/6'
'-x+y+2/3, y+1/3, z-1/6'
'x+2/3, x-y+1/3, z-1/6'
'-x+1/3, -y+2/3, -z+2/3'
'y+1/3, -x+y+2/3, -z+2/3'
'x-y+1/3, x+2/3, -z+2/3'
'-y+1/3, -x+2/3, z+1/6'
'-x+y+1/3, y+2/3, z+1/6'
'x+1/3, x-y+2/3, z+1/6'

loop_
_atom_site_label
_atom_site_type_symbol
_atom_site_fract_x
_atom_site_fract_y
_atom_site_fract_z
_atom_site_U_iso_or_equiv
_atom_site_adp_type
_atom_site_occupancy
_atom_site_site_symmetry_order
_atom_site_calc_flag
_atom_site_refinement_flags_posn
_atom_site_refinement_flags_adp
_atom_site_refinement_flags_occupancy
_atom_site_disorder_assembly
_atom_site_disorder_group
Sb1 Sb 0.63694(18) 0.0000 0.2500 0.0268(7) Uani 1 2 d S T P . .
Sb2 Sb 0.6667 0.3333 0.1985(2) 0.0179(7) Uani 1 3 d S T P . .
Zn1 Zn 0.8345(3) 0.2556(3) 0.2347(3) 0.0295(11) Uani 0.894(9) 1 d . . . A 1
Zn3 Zn 0.910(3) 0.397(3) 0.241(3) 0.014(6) Uiso 0.078(6) 1 d . . . A 2
Zn4 Zn 0.776(2) 0.198(2) 0.085(2) 0.014(6) Uiso 0.083(6) 1 d . . . A 2
Zn2 Zn 0.857(15) 0.334(15) 0.316(16) 0.014(6) Uiso 0.013(5) 1 d . . . A 2

loop_
_atom_site_aniso_label
_atom_site_aniso_U_11
_atom_site_aniso_U_22
_atom_site_aniso_U_33
_atom_site_aniso_U_23
_atom_site_aniso_U_13
_atom_site_aniso_U_12
Sb1 0.0345(11) 0.0209(12) 0.0205(17) -0.0025(9) -0.0012(4) 0.0105(6)
Sb2 0.0183(9) 0.0183(9) 0.0170(18) 0.000 0.000 0.0091(5)
Zn1 0.0274(17) 0.0290(18) 0.037(3) -0.0093(13) -0.0063(14) 0.0182(14)

loop_
_atom_type_symbol
_atom_type_description
_atom_type_scat_dispersion_real
_atom_type_scat_dispersion_imag
_atom_type_scat_source
Zn Zn 0.3242 0.9375 'International Tables Vol C Tables 4.2.6.8 and 6.1.1.4'
Sb Sb -1.0547 1.0104 'International Tables Vol C Tables 4.2.6.8 and 6.1.1.4'

loop_
_geom_angle_atom_site_label_1
_geom_angle_atom_site_label_2
_geom_angle_atom_site_label_3
_geom_angle
_geom_angle_site_symmetry_1
_geom_angle_site_symmetry_3
Zn1 Sb1 Zn1 131.06(16) 32 30_445
Zn3 Sb1 Zn3 104.5(9) 3_665 30_445
Zn3 Sb1 Zn3 43.7(12) 4_545 3_665
Zn3 Sb1 Zn3 83.5(11) 3_665 32
Zn3 Sb1 Zn3 171.5(11) 30_445 32
Zn3 Sb1 Zn3 83.5(11) 4_545 30_445
Zn3 Sb1 Zn3 104.5(9) 4_545 32
Zn3 Sb1 Zn4 126.0(8) 4_545 35_645
Zn3 Sb1 Zn4 69.6(9) 3_665 8_545
Zn3 Sb1 Zn4 68.0(8) 30_445 18_654
Zn3 Sb1 Zn4 68.0(8) 32 8_545
Zn3 Sb1 Zn4 126.0(8) 3_665 25_655
Zn3 Sb1 Zn4 169.3(8) 3_665 35_645
Zn3 Sb1 Zn4 48.1(9) 4_545 8_545
Zn3 Sb1 Zn4 169.2(8) 4_545 25_655
Zn3 Sb1 Zn4 117.1(8) 30_445 8_545
Zn3 Sb1 Zn4 69.6(9) 4_545 18_654
Zn3 Sb1 Zn4 48.1(9) 3_665 18_654
Zn3 Sb1 Zn4 117.1(8) 32 18_654
Zn4 Sb1 Zn3 104.2(8) 25_655 30_445
Zn4 Sb1 Zn3 68.2(8) 25_655 32
Zn4 Sb1 Zn3 68.2(8) 35_645 30_445
Zn4 Sb1 Zn3 104.2(8) 35_645 32
Zn4 Sb1 Zn4 64.5(11) 25_655 35_645
Zn4 Sb1 Zn4 130.6(5) 25_655 8_545
Zn4 Sb1 Zn4 130.6(5) 35_645 18_654
Zn4 Sb1 Zn4 113.5(11) 18_654 8_545
Zn4 Sb1 Zn4 106.1(8) 25_655 18_654
Zn4 Sb1 Zn4 106.1(8) 35_645 8_545
Zn2 Sb1 Zn3 163(5) 32 30_445
Zn2 Sb1 Zn3 23(5) 32 32
Zn2 Sb1 Zn3 61(5) 30_445 4_545
Zn2 Sb1 Zn3 163(5) 30_445 32
Zn2 Sb1 Zn3 23(5) 30_445 30_445
Zn2 Sb1 Zn3 91(5) 32 4_545
Zn2 Sb1 Zn3 61(5) 32 3_665
Zn2 Sb1 Zn3 91(5) 30_445 3_665
Zn2 Sb1 Zn4 69(5) 32 8_545
Zn2 Sb1 Zn4 127(5) 30_445 25_655
Zn2 Sb1 Zn4 79(5) 32 25_655
Zn2 Sb1 Zn4 95(5) 30_445 8_545
Zn2 Sb1 Zn4 127(5) 32 35_645
Zn2 Sb1 Zn4 69(5) 30_445 18_654
Zn2 Sb1 Zn4 79(5) 30_445 35_645
Zn2 Sb1 Zn4 95(5) 32 18_654
Zn2 Sb1 Zn2 151(9) 32 30_445
Sb2 Sb2 Zn4 61.2(5) 16_544 3_665
Sb2 Sb2 Zn4 61.2(5) 16_544 .
Zn1 Sb2 Sb2 99.71(9) 3_665 16_544
Zn1 Sb2 Sb2 99.71(9) . 16_544
Zn1 Sb2 Sb2 99.71(9) 2_655 16_544
Zn1 Sb2 Zn1 117.21(5) . 2_655
Zn1 Sb2 Zn1 117.21(5) 3_665 2_655
Zn1 Sb2 Zn1 117.22(5) . 3_665
Zn3 Sb2 Sb2 101.2(7) 3_665 16_544
Zn3 Sb2 Sb2 101.2(7) 2_655 16_544
Zn3 Sb2 Sb2 101.2(7) . 16_544
Zn3 Sb2 Zn3 116.3(4) . 3_665
Zn3 Sb2 Zn3 116.3(4) 3_665 2_655
Zn3 Sb2 Zn3 116.3(4) . 2_655
Zn3 Sb2 Zn4 80.0(8) 2_655 3_665
Zn3 Sb2 Zn4 61.3(8) 3_665 3_665
Zn3 Sb2 Zn4 159.2(9) . 3_665
Zn3 Sb2 Zn4 80.0(8) 3_665 .
Zn3 Sb2 Zn4 159.2(9) 2_655 .
Zn3 Sb2 Zn4 61.3(8) . .
Zn3 Sb2 Zn2 25(4) 2_655 2_655
Zn3 Sb2 Zn2 97(4) 3_665 .
Zn3 Sb2 Zn2 97(4) 2_655 3_665
Zn3 Sb2 Zn2 97(4) . 2_655
Zn3 Sb2 Zn2 118(4) . 3_665
Zn3 Sb2 Zn2 118(4) 3_665 2_655
Zn3 Sb2 Zn2 25(4) . .
Zn3 Sb2 Zn2 25(4) 3_665 3_665
Zn3 Sb2 Zn2 118(4) 2_655 .
Zn4 Sb2 Zn4 98.8(7) . 3_665
Zn2 Sb2 Sb2 123(4) 2_655 16_544
Zn2 Sb2 Sb2 123(4) . 16_544
Zn2 Sb2 Sb2 123(4) 3_665 16_544
Zn2 Sb2 Zn4 102(4) 3_665 .
Zn2 Sb2 Zn4 69(4) . .
Zn2 Sb2 Zn4 102(4) 2_655 3_665
Zn2 Sb2 Zn4 157(3) 2_655 .
Zn2 Sb2 Zn4 69(4) 3_665 3_665
Zn2 Sb2 Zn4 157(3) . 3_665
Zn2 Sb2 Zn2 94(6) . 2_655
Zn2 Sb2 Zn2 94(6) . 3_665
Zn2 Sb2 Zn2 94(6) 3_665 2_655
Sb1 Zn1 Sb1 105.80(11) 33_545 .
Sb1 Zn1 Sb1 121.77(10) 25_655 .
Sb1 Zn1 Sb1 99.95(9) 33_545 25_655
Sb1 Zn1 Zn1 117.25(16) 33_545 25_655
Sb2 Zn1 Sb1 123.86(12) . 33_545
Sb2 Zn1 Sb1 115.62(13) . 25_655
Sb2 Zn1 Sb1 91.21(9) . .
Sb2 Zn1 Zn1 117.66(17) . 25_655
Zn1 Zn1 Sb1 61.30(12) 25_655 25_655
Zn1 Zn1 Sb1 60.47(11) 25_655 .
Sb1 Zn3 Sb1 99.7(9) 33_545 25_655
Sb1 Zn3 Sb1 112.8(11) 2_655 33_545
Sb1 Zn3 Sb1 111.5(10) 2_655 25_655
Sb1 Zn3 Sb2 96.7(9) 2_655 .
Sb1 Zn3 Zn4 60.9(8) 25_655 25_655
Sb1 Zn3 Zn4 161.7(12) 2_655 25_655
Sb1 Zn3 Zn4 136.5(14) 2_655 .
Sb1 Zn3 Zn4 113.2(10) 25_655 9_665
Sb1 Zn3 Zn4 110.5(11) 33_545 .
Sb1 Zn3 Zn4 56.3(8) 33_545 25_655
Sb1 Zn3 Zn4 56.2(8) 25_655 .
Sb1 Zn3 Zn4 54.9(7) 33_545 9_665
Sb1 Zn3 Zn4 58.3(8) 2_655 9_665
Sb1 Zn3 Zn2 80(4) 2_655 6_765
Sb2 Zn3 Sb1 121.2(11) . 33_545
Sb2 Zn3 Sb1 115.5(11) . 25_655
Sb2 Zn3 Zn4 130.8(12) . 9_665
Sb2 Zn3 Zn4 101.6(9) . 25_655
Sb2 Zn3 Zn4 63.4(8) . .
Zn3 Zn3 Sb1 71.0(16) 6_765 33_545
Zn3 Zn3 Sb1 68.7(15) 6_765 25_655
Zn3 Zn3 Sb1 68.1(6) 6_765 2_655
Zn3 Zn3 Sb2 164.2(9) 6_765 .
Zn3 Zn3 Zn4 93.7(7) 6_765 25_655
Zn3 Zn3 Zn4 124.5(18) 6_765 .
Zn3 Zn3 Zn4 45.4(16) 6_765 9_665
Zn3 Zn3 Zn4 96(2) 6_765 17_554
Zn3 Zn3 Zn2 25(4) 6_765 6_765
Zn3 Zn3 Zn2 100(4) 6_765 33_545
Zn4 Zn3 Sb1 64.0(11) 17_554 25_655
Zn4 Zn3 Sb1 70.7(10) 17_554 2_655
Zn4 Zn3 Sb1 162.6(15) 17_554 33_545
Zn4 Zn3 Sb2 74.0(11) 17_554 .
Zn4 Zn3 Zn4 66.8(13) 17_554 .
Zn4 Zn3 Zn4 115.1(16) 17_554 25_655
Zn4 Zn3 Zn4 162.4(12) . 9_665
Zn4 Zn3 Zn4 123.7(14) 17_554 9_665
Zn4 Zn3 Zn4 55.5(11) . 25_655
Zn4 Zn3 Zn4 107.7(10) 9_665 25_655
Zn4 Zn3 Zn2 103(5) 17_554 33_545
Zn4 Zn3 Zn2 79(4) 17_554 6_765
Zn2 Zn3 Sb1 119(9) . 2_655
Zn2 Zn3 Sb1 85(4) 6_765 33_545
Zn2 Zn3 Sb1 126(8) . 25_655
Zn2 Zn3 Sb1 43(8) . 33_545
Zn2 Zn3 Sb1 160(4) 33_545 25_655
Zn2 Zn3 Sb1 91(5) 33_545 33_545
Zn2 Zn3 Sb1 48(4) 33_545 2_655
Zn2 Zn3 Sb1 44(4) 6_765 25_655
Zn2 Zn3 Sb2 71(4) 33_545 .
Zn2 Zn3 Sb2 78(8) . .
Zn2 Zn3 Sb2 152(5) 6_765 .
Zn2 Zn3 Zn3 112(9) . 6_765
Zn2 Zn3 Zn4 79(9) . 9_665
Zn2 Zn3 Zn4 84(4) 6_765 25_655
Zn2 Zn3 Zn4 101(4) 6_765 .
Zn2 Zn3 Zn4 60(4) 33_545 9_665
Zn2 Zn3 Zn4 96(9) . .
Zn2 Zn3 Zn4 152(8) . 17_554
Zn2 Zn3 Zn4 65(8) . 25_655
Zn2 Zn3 Zn4 135(4) 33_545 .
Zn2 Zn3 Zn4 138(4) 33_545 25_655
Zn2 Zn3 Zn4 70(4) 6_765 9_665
Zn2 Zn3 Zn2 74(8) . 33_545
Zn2 Zn3 Zn2 127(9) . 6_765
Zn2 Zn3 Zn2 121(3) 33_545 6_765
Sb1 Zn4 Sb1 121.3(10) 25_655 .
Sb1 Zn4 Sb1 94.7(7) 15_654 .
Sb1 Zn4 Sb1 108.7(9) 25_655 15_654
Sb1 Zn4 Sb2 133.9(9) 15_654 .
Sb1 Zn4 Sb2 111.4(9) 25_655 .
Sb1 Zn4 Sb2 110.7(9) 25_655 16_544
Sb1 Zn4 Sb2 86.9(8) 15_654 16_544
Sb1 Zn4 Zn3 59.7(8) 25_655 .
Sb1 Zn4 Zn3 56.9(7) 25_655 14_644
Sb1 Zn4 Zn3 52.2(7) 15_654 14_644
Sb1 Zn4 Zn3 168.3(12) 15_654 .
Sb1 Zn4 Zn3 125.2(10) . 14_644
Sb1 Zn4 Zn4 129.2(16) 15_654 17_554
Sb1 Zn4 Zn4 57.7(5) 25_655 17_554
Sb1 Zn4 Zn4 66.1(10) 25_655 25_655
Sb1 Zn4 Zn4 113.4(13) 15_654 25_655
Sb1 Zn4 Zn2 43(4) 15_654 25_655
Sb1 Zn4 Zn2 85(3) 25_655 25_655
Sb2 Zn4 Sb1 83.4(7) . .
Sb2 Zn4 Sb1 124.0(8) 16_544 .
Sb2 Zn4 Sb2 58.3(5) . 16_544
Sb2 Zn4 Zn3 151.4(11) . 14_644
Sb2 Zn4 Zn3 99.3(10) 16_544 14_644
Zn3 Zn4 Sb1 93.7(10) . .
Zn3 Zn4 Sb1 69.1(10) 17_554 25_655
Zn3 Zn4 Sb1 155.8(14) 17_554 .
Zn3 Zn4 Sb1 61.2(10) 17_554 15_654
Zn3 Zn4 Sb2 114.5(12) 17_554 .
Zn3 Zn4 Sb2 95.1(9) . 16_544
Zn3 Zn4 Sb2 61.4(10) 17_554 16_544
Zn3 Zn4 Sb2 55.4(7) . .
Zn3 Zn4 Zn3 109.7(14) 17_554 .
Zn3 Zn4 Zn3 116.1(11) . 14_644
Zn3 Zn4 Zn3 38.6(12) 17_554 14_644
Zn3 Zn4 Zn4 68.8(13) 17_554 17_554
Zn3 Zn4 Zn4 109(2) 17_554 18_654
Zn3 Zn4 Zn4 129.3(17) 17_554 25_655
Zn3 Zn4 Zn2 82(4) 17_554 25_655
Zn4 Zn4 Sb1 135.4(15) 17_554 .
Zn4 Zn4 Sb1 55.2(9) 25_655 .
Zn4 Zn4 Sb1 71.3(11) 18_654 15_654
Zn4 Zn4 Sb1 61.3(10) 18_654 .
Zn4 Zn4 Sb1 177.2(13) 18_654 25_655
Zn4 Zn4 Sb2 67.5(8) 18_654 .
Zn4 Zn4 Sb2 66.5(8) 18_654 16_544
Zn4 Zn4 Sb2 60.8(7) 17_554 16_544
Zn4 Zn4 Sb2 103.1(14) 25_655 .
Zn4 Zn4 Sb2 159.6(16) 25_655 16_544
Zn4 Zn4 Sb2 61.6(7) 17_554 .
Zn4 Zn4 Zn3 120.1(15) 18_654 .
Zn4 Zn4 Zn3 92.9(11) 17_554 14_644
Zn4 Zn4 Zn3 44.4(10) 17_554 .
Zn4 Zn4 Zn3 65.5(11) 25_655 .
Zn4 Zn4 Zn3 122.8(17) 18_654 14_644
Zn4 Zn4 Zn3 95.3(13) 25_655 14_644
Zn4 Zn4 Zn4 104.4(15) 25_655 17_554
Zn4 Zn4 Zn4 116.5(19) 18_654 25_655
Zn4 Zn4 Zn4 119.97(8) 18_654 17_554
Zn4 Zn4 Zn2 71(4) 25_655 25_655
Zn4 Zn4 Zn2 97(3) 18_654 25_655
Zn2 Zn4 Sb1 77(4) 25_655 .
Zn2 Zn4 Sb2 129(4) 25_655 16_544
Zn2 Zn4 Sb2 160(4) 25_655 .
Zn2 Zn4 Zn3 48(4) 25_655 14_644
Zn2 Zn4 Zn3 132(4) 25_655 .
Zn2 Zn4 Zn4 138(4) 25_655 17_554
Sb1 Zn2 Sb2 169(8) 33_545 .
Sb1 Zn2 Sb2 102(7) 33_545 31_655
Sb1 Zn2 Zn3 70(5) 33_545 32
Sb1 Zn2 Zn3 73(5) 33_545 6_765
Sb1 Zn2 Zn4 68(4) 33_545 25_655
Sb1 Zn2 Zn4 60(4) 33_545 9_665
Sb1 Zn2 Zn4 121(7) 33_545 .
Sb1 Zn2 Zn4 131(7) 33_545 17_554
Sb1 Zn2 Zn2 114(10) 33_545 33_545
Sb1 Zn2 Zn2 98(10) 33_545 32
Sb2 Zn2 Sb2 72(4) . 31_655
Sb2 Zn2 Zn4 123(5) 31_655 17_554
Sb2 Zn2 Zn4 59(4) . 17_554
Sb2 Zn2 Zn4 96(5) 31_655 9_665
Sb2 Zn2 Zn4 109(6) . 25_655
Sb2 Zn2 Zn4 129(6) . 9_665
Sb2 Zn2 Zn4 59(4) . .
Sb2 Zn2 Zn4 122(5) 31_655 .
Zn3 Zn2 Sb1 114(10) . 33_545
Zn3 Zn2 Sb2 118(7) 6_765 .
Zn3 Zn2 Sb2 59(4) 32 31_655
Zn3 Zn2 Sb2 99(5) 32 .
Zn3 Zn2 Sb2 133(10) . 31_655
Zn3 Zn2 Sb2 138(7) 6_765 31_655
Zn3 Zn2 Sb2 76(8) . .
Zn3 Zn2 Zn3 142(7) 32 6_765
Zn3 Zn2 Zn3 43(6) . 6_765
Zn3 Zn2 Zn3 161(10) . 32
Zn3 Zn2 Zn4 149(7) 32 17_554
Zn3 Zn2 Zn4 78(8) . 9_665
Zn3 Zn2 Zn4 87(5) 6_765 25_655
Zn3 Zn2 Zn4 18(6) . 17_554
Zn3 Zn2 Zn4 63(8) . .
Zn3 Zn2 Zn4 71(4) 32 25_655
Zn3 Zn2 Zn4 61(4) 6_765 17_554
Zn3 Zn2 Zn4 94(6) 6_765 .
Zn3 Zn2 Zn4 99(5) 32 .
Zn3 Zn2 Zn4 118(7) 32 9_665
Zn3 Zn2 Zn4 44(3) 6_765 9_665
Zn3 Zn2 Zn4 93(10) . 25_655
Zn3 Zn2 Zn2 137(10) . 32
Zn3 Zn2 Zn2 77(10) . 33_545
Zn4 Zn2 Sb2 130(6) 25_655 31_655
Zn4 Zn2 Zn4 52(3) . 17_554
Zn4 Zn2 Zn4 115(5) 25_655 9_665
Zn4 Zn2 Zn4 94(5) 9_665 17_554
Zn4 Zn2 Zn4 94(6) 25_655 17_554
Zn4 Zn2 Zn4 138(6) 9_665 .
Zn4 Zn2 Zn4 54(3) 25_655 .
Zn2 Zn2 Sb2 72(5) 33_545 .
Zn2 Zn2 Sb2 72(5) 32 .
Zn2 Zn2 Sb2 60(6) 33_545 31_655
Zn2 Zn2 Sb2 60(6) 32 31_655
Zn2 Zn2 Zn3 160(8) 32 6_765
Zn2 Zn2 Zn3 29(6) 32 32
Zn2 Zn2 Zn3 119(10) 33_545 32
Zn2 Zn2 Zn3 83(7) 33_545 6_765
Zn2 Zn2 Zn4 76(9) 32 .
Zn2 Zn2 Zn4 121(10) 33_545 .
Zn2 Zn2 Zn4 121(10) 32 17_554
Zn2 Zn2 Zn4 170(10) 33_545 25_655
Zn2 Zn2 Zn4 60(7) 33_545 9_665
Zn2 Zn2 Zn4 145(10) 32 9_665
Zn2 Zn2 Zn4 72(7) 32 25_655
Zn2 Zn2 Zn4 77(9) 33_545 17_554
Zn2 Zn2 Zn2 117(6) 33_545 32

loop_
_geom_bond_atom_site_label_1
_geom_bond_atom_site_label_2
_geom_bond_distance
_geom_bond_site_symmetry_2
Sb1 Zn1 2.574(3) 30_445
Sb1 Zn1 2.574(3) 32
Sb1 Zn3 2.44(3) 3_665
Sb1 Zn3 2.61(3) 32
Sb1 Zn3 2.61(3) 30_445
Sb1 Zn3 2.44(3) 4_545
Sb1 Zn4 2.55(2) 35_645
Sb1 Zn4 2.55(2) 25_655
Sb1 Zn4 2.63(3) 18_654
Sb1 Zn4 2.63(3) 8_545
Sb1 Zn2 1.94(16) 32
Sb1 Zn2 1.94(16) 30_445
Sb2 Sb2 2.748(5) 16_544
Sb2 Zn1 2.557(3) .
Sb2 Zn1 2.557(3) 3_665
Sb2 Zn1 2.557(3) 2_655
Sb2 Zn3 2.59(3) 2_655
Sb2 Zn3 2.59(3) .
Sb2 Zn3 2.59(3) 3_665
Sb2 Zn4 2.81(2) .
Sb2 Zn4 2.81(2) 3_665
Sb2 Zn2 2.61(16) 2_655
Sb2 Zn2 2.61(16) 3_665
Sb2 Zn2 2.61(16) .
Zn1 Sb1 2.574(3) 33_545
Zn1 Sb1 2.675(3) 25_655
Zn1 Zn1 2.614(5) 25_655
Zn3 Sb1 2.65(3) 25_655
Zn3 Sb1 2.61(3) 33_545
Zn3 Sb1 2.44(3) 2_655
Zn3 Zn3 1.81(5) 6_765
Zn3 Zn4 2.89(4) 9_665
Zn3 Zn4 2.93(3) 25_655
Zn3 Zn4 2.76(4) .
Zn3 Zn4 2.07(4) 17_554
Zn3 Zn2 2.27(17) 33_545
Zn3 Zn2 2.47(16) 6_765
Zn3 Zn2 1.13(18) .
Zn4 Sb1 2.63(3) 15_654
Zn4 Sb1 2.55(2) 25_655
Zn4 Sb2 2.83(2) 16_544
Zn4 Zn3 2.07(4) 17_554
Zn4 Zn3 2.89(4) 14_644
Zn4 Zn4 2.65(5) 25_655
Zn4 Zn4 2.20(5) 18_654
Zn4 Zn4 2.72(5) 17_554
Zn4 Zn2 2.65(16) 25_655
Zn2 Sb1 1.94(16) 33_545
Zn2 Sb2 2.85(17) 31_655
Zn2 Zn3 2.47(16) 6_765
Zn2 Zn3 2.27(17) 32
Zn2 Zn4 2.91(16) 9_665
Zn2 Zn4 3.11(18) 17_554
Zn2 Zn4 2.65(16) 25_655
Zn2 Zn2 2.24(17) 33_545
Zn2 Zn2 2.24(17) 32

loop_
_geom_torsion_atom_site_label_1
_geom_torsion_atom_site_label_2
_geom_torsion_atom_site_label_3
_geom_torsion_atom_site_label_4
_geom_torsion
_geom_torsion_site_symmetry_1
_geom_torsion_site_symmetry_4
Sb1 Zn3 Zn2 Sb1 -93(10) 2_655 33_545
Sb1 Zn3 Zn2 Sb1 62(14) 25_655 33_545
Sb1 Zn3 Zn2 Sb2 43(16) 2_655 31_655
Sb1 Zn3 Zn2 Sb2 -162(7) 25_655 31_655
Sb1 Zn3 Zn2 Sb2 136(21) 33_545 31_655
Sb1 Zn3 Zn2 Sb2 91(5) 2_655 .
Sb1 Zn3 Zn2 Sb2 -113(6) 25_655 .
Sb1 Zn3 Zn2 Sb2 -176(11) 33_545 .
Sb1 Zn3 Zn2 Zn3 169(30) 2_655 32
Sb1 Zn3 Zn2 Zn3 17(13) 33_545 6_765
Sb1 Zn3 Zn2 Zn3 -76(6) 2_655 6_765
Sb1 Zn3 Zn2 Zn3 -98(36) 33_545 32
Sb1 Zn3 Zn2 Zn3 -36(39) 25_655 32
Sb1 Zn3 Zn2 Zn3 79(6) 25_655 6_765
Sb1 Zn3 Zn2 Zn4 -44(6) 2_655 9_665
Sb1 Zn3 Zn2 Zn4 -163(8) 33_545 17_554
Sb1 Zn3 Zn2 Zn4 104(17) 2_655 17_554
Sb1 Zn3 Zn2 Zn4 111(6) 25_655 9_665
Sb1 Zn3 Zn2 Zn4 -101(19) 25_655 17_554
Sb1 Zn3 Zn2 Zn4 -114(9) 33_545 .
Sb1 Zn3 Zn2 Zn4 49(8) 33_545 9_665
Sb1 Zn3 Zn2 Zn4 -52(6) 25_655 .
Sb1 Zn3 Zn2 Zn4 153(5) 2_655 .
Sb1 Zn3 Zn2 Zn4 -160(2) 2_655 25_655
Sb1 Zn3 Zn2 Zn4 -67(8) 33_545 25_655
Sb1 Zn3 Zn2 Zn4 -4(10) 25_655 25_655
Sb1 Zn3 Zn2 Zn2 134(12) 2_655 32
Sb1 Zn3 Zn2 Zn2 173(5) 25_655 33_545
Sb1 Zn3 Zn2 Zn2 18(7) 2_655 33_545
Sb1 Zn3 Zn2 Zn2 -133(21) 33_545 32
Sb1 Zn3 Zn2 Zn2 111(14) 33_545 33_545
Sb1 Zn3 Zn2 Zn2 -71(13) 25_655 32
Sb2 Zn3 Zn2 Sb1 176(11) . 33_545
Sb2 Zn3 Zn2 Sb2 -49(11) . 31_655
Sb2 Zn3 Zn2 Zn3 77(34) . 32
Sb2 Zn3 Zn2 Zn3 -168(2) . 6_765
Sb2 Zn3 Zn2 Zn4 61(2) . .
Sb2 Zn3 Zn2 Zn4 109(5) . 25_655
Sb2 Zn3 Zn2 Zn4 -136(3) . 9_665
Sb2 Zn3 Zn2 Zn4 12(18) . 17_554
Sb2 Zn3 Zn2 Zn2 -74(3) . 33_545
Sb2 Zn3 Zn2 Zn2 42(11) . 32
Zn3 Zn3 Zn2 Sb1 -17(13) 6_765 33_545
Zn3 Zn3 Zn2 Sb2 168(2) 6_765 .
Zn3 Zn3 Zn2 Sb2 119(11) 6_765 31_655
Zn3 Zn3 Zn2 Zn3 -115(33) 6_765 32
Zn3 Zn3 Zn2 Zn4 -180(20) 6_765 17_554
Zn3 Zn3 Zn2 Zn4 32(5) 6_765 9_665
Zn3 Zn3 Zn2 Zn4 -131(4) 6_765 .
Zn3 Zn3 Zn2 Zn4 -83(6) 6_765 25_655
Zn3 Zn3 Zn2 Zn2 -150(10) 6_765 32
Zn3 Zn3 Zn2 Zn2 94(3) 6_765 33_545
Zn4 Zn3 Zn2 Sb1 114(9) . 33_545
Zn4 Zn3 Zn2 Sb1 67(8) 25_655 33_545
Zn4 Zn3 Zn2 Sb1 -49(8) 9_665 33_545
Zn4 Zn3 Zn2 Sb1 163(8) 17_554 33_545
Zn4 Zn3 Zn2 Sb2 -109(5) 25_655 .
Zn4 Zn3 Zn2 Sb2 -61(2) . .
Zn4 Zn3 Zn2 Sb2 -61(26) 17_554 31_655
Zn4 Zn3 Zn2 Sb2 -157(16) 25_655 31_655
Zn4 Zn3 Zn2 Sb2 -12(18) 17_554 .
Zn4 Zn3 Zn2 Sb2 -110(12) . 31_655
Zn4 Zn3 Zn2 Sb2 87(13) 9_665 31_655
Zn4 Zn3 Zn2 Sb2 136(3) 9_665 .
Zn4 Zn3 Zn2 Zn3 -32(31) 25_655 32
Zn4 Zn3 Zn2 Zn3 65(42) 17_554 32
Zn4 Zn3 Zn2 Zn3 -147(35) 9_665 32
Zn4 Zn3 Zn2 Zn3 131(4) . 6_765
Zn4 Zn3 Zn2 Zn3 16(35) . 32
Zn4 Zn3 Zn2 Zn3 -32(5) 9_665 6_765
Zn4 Zn3 Zn2 Zn3 83(6) 25_655 6_765
Zn4 Zn3 Zn2 Zn3 180(20) 17_554 6_765
Zn4 Zn3 Zn2 Zn4 97(16) 17_554 25_655
Zn4 Zn3 Zn2 Zn4 47(4) . 25_655
Zn4 Zn3 Zn2 Zn4 162.9(14) . 9_665
Zn4 Zn3 Zn2 Zn4 -115(4) 9_665 25_655
Zn4 Zn3 Zn2 Zn4 115(4) 25_655 9_665
Zn4 Zn3 Zn2 Zn4 -162.9(14) 9_665 .
Zn4 Zn3 Zn2 Zn4 -97(16) 25_655 17_554
Zn4 Zn3 Zn2 Zn4 -47(4) 25_655 .
Zn4 Zn3 Zn2 Zn4 -49(16) . 17_554
Zn4 Zn3 Zn2 Zn4 148(15) 9_665 17_554
Zn4 Zn3 Zn2 Zn4 49(16) 17_554 .
Zn4 Zn3 Zn2 Zn4 -148(15) 17_554 9_665
Zn4 Zn3 Zn2 Zn2 -135(5) . 33_545
Zn4 Zn3 Zn2 Zn2 177(8) 25_655 33_545
Zn4 Zn3 Zn2 Zn2 30(28) 17_554 32
Zn4 Zn3 Zn2 Zn2 -19(13) . 32
Zn4 Zn3 Zn2 Zn2 -86(21) 17_554 33_545
Zn4 Zn3 Zn2 Zn2 178(14) 9_665 32
Zn4 Zn3 Zn2 Zn2 -67(14) 25_655 32
Zn4 Zn3 Zn2 Zn2 62(6) 9_665 33_545
Zn2 Zn3 Zn2 Sb1 6(17) 6_765 33_545
Zn2 Zn3 Zn2 Sb1 -111(14) 33_545 33_545
Zn2 Zn3 Zn2 Sb2 25(9) 33_545 31_655
Zn2 Zn3 Zn2 Sb2 -169(7) 6_765 .
Zn2 Zn3 Zn2 Sb2 142(11) 6_765 31_655
Zn2 Zn3 Zn2 Sb2 74(3) 33_545 .
Zn2 Zn3 Zn2 Zn3 23(5) 6_765 6_765
Zn2 Zn3 Zn2 Zn3 -92(32) 6_765 32
Zn2 Zn3 Zn2 Zn3 -94(3) 33_545 6_765
Zn2 Zn3 Zn2 Zn3 151(34) 33_545 32
Zn2 Zn3 Zn2 Zn4 135(5) 33_545 .
Zn2 Zn3 Zn2 Zn4 -177(8) 33_545 25_655
Zn2 Zn3 Zn2 Zn4 -62(6) 33_545 9_665
Zn2 Zn3 Zn2 Zn4 -60(10) 6_765 25_655
Zn2 Zn3 Zn2 Zn4 55(10) 6_765 9_665
Zn2 Zn3 Zn2 Zn4 86(21) 33_545 17_554
Zn2 Zn3 Zn2 Zn4 -108(9) 6_765 .
Zn2 Zn3 Zn2 Zn4 -157(24) 6_765 17_554
Zn2 Zn3 Zn2 Zn2 -127(5) 6_765 32
Zn2 Zn3 Zn2 Zn2 117(6) 6_765 33_545
Zn2 Zn3 Zn2 Zn2 116(9) 33_545 32
